data_4341359
loop_
_publ_author_name
'Mishra, Shashank'
'Jeanneau, Erwann'
'Ledoux, Gilles'
'Daniele, St\'ephane'

_publ_section_title
;
 Novel barium-organic incorporated iodometalates: do they have template
 properties for constructing rare heterotrimetallic hybrids?
;
_journal_issue 21
_journal_name_full 'Inorganic chemistry'
_journal_page_first 11721
_journal_page_last 11731
_journal_paper_doi 10.1021/ic501963y
_journal_volume 53
_journal_year 2014
_chemical_formula_moiety 'C12 H36 Ag2 Ba1 Cu2 I6 O6 S6'
_chemical_formula_sum 'C12 H36 Ag2 Ba Cu2 I6 O6 S6'
_chemical_formula_weight 1710.40
_space_group_IT_number 14
_symmetry_cell_setting monoclinic
_symmetry_space_group_name_Hall '-P 2ybc'
_symmetry_space_group_name_H-M 'P 1 21/c 1'
_atom_sites_solution_hydrogens difmap
_atom_sites_solution_primary direct
_audit_creation_date 13-07-23
_audit_creation_method CRYSTALS_ver_14.40
_cell_angle_alpha 90
_cell_angle_beta 98.095(7)
_cell_angle_gamma 90
_cell_formula_units_Z 4
_cell_length_a 11.6736(8)
_cell_length_b 14.0621(9)
_cell_length_c 24.527(2)
_cell_measurement_reflns_used 14605
_cell_measurement_temperature 150
_cell_measurement_theta_max 29.4580
_cell_measurement_theta_min 3.4338
_cell_volume 3986.1(5)
_computing_cell_refinement
;
CrysAlisPro, Agilent Technologies,
Version 1.171.36.28 (release 01-02-2013 CrysAlis171 .NET)
(compiled Feb  1 2013,16:14:44)
;
_computing_data_collection
;
CrysAlisPro, Agilent Technologies,
Version 1.171.36.28 (release 01-02-2013 CrysAlis171 .NET)
(compiled Feb  1 2013,16:14:44)
;
_computing_data_reduction
;
CrysAlisPro, Agilent Technologies,
Version 1.171.36.28 (release 01-02-2013 CrysAlis171 .NET)
(compiled Feb  1 2013,16:14:44)
;
_computing_molecular_graphics 'CAMERON (Watkin et al., 1996)'
_computing_publication_material 'CRYSTALS (Betteridge et al., 2003)'
_computing_structure_refinement 'CRYSTALS (Betteridge et al., 2003)'
_computing_structure_solution 'SIR97 (Altomare et al., 1999)'
_diffrn_ambient_temperature 150
_diffrn_detector_area_resol_mean 10.4685
_diffrn_measured_fraction_theta_full 0.988
_diffrn_measured_fraction_theta_max 0.920
_diffrn_measurement_device_type 'Xcalibur, Atlas, Gemini ultra'
_diffrn_measurement_method \w
_diffrn_radiation_monochromator graphite
_diffrn_radiation_source 'Enhance (Mo) X-ray Source'
_diffrn_radiation_type 'Mo K\a'
_diffrn_radiation_wavelength 0.7107
_diffrn_reflns_av_R_equivalents 0.054
_diffrn_reflns_limit_h_max 16
_diffrn_reflns_limit_h_min -16
_diffrn_reflns_limit_k_max 19
_diffrn_reflns_limit_k_min -18
_diffrn_reflns_limit_l_max 33
_diffrn_reflns_limit_l_min -33
_diffrn_reflns_number 54433
_diffrn_reflns_theta_full 25.037
_diffrn_reflns_theta_max 29.456
_diffrn_reflns_theta_min 3.434
_diffrn_standards_number 0
_exptl_absorpt_coefficient_mu 7.973
_exptl_absorpt_correction_T_max 0.455
_exptl_absorpt_correction_T_min 0.050
_exptl_absorpt_correction_type analytical
_exptl_absorpt_process_details
;
CrysAlisPro, Agilent Technologies,
Version 1.171.36.28 (release 01-02-2013 CrysAlis171 .NET)
(compiled Feb  1 2013,16:14:44)
Analytical numeric absorption correction using a multifaceted crystal
            model based on expressions derived by R.C. Clark & J.S. Reid.
(Clark, R. C. & Reid, J. S. (1995). Acta Cryst. A51, 887-897)
;
_exptl_crystal_colour colorless
_exptl_crystal_density_diffrn 2.850
_exptl_crystal_density_method 'not measured'
_exptl_crystal_description plate
_exptl_crystal_F_000 3112
_exptl_crystal_size_max 0.548
_exptl_crystal_size_mid 0.508
_exptl_crystal_size_min 0.105
_refine_diff_density_max 5.16
_refine_diff_density_min -3.76
_refine_ls_extinction_coef 15(4)
_refine_ls_extinction_method 'Larson (1970), Equation 22'
_refine_ls_goodness_of_fit_ref 0.9516
_refine_ls_hydrogen_treatment constr
_refine_ls_matrix_type full
_refine_ls_number_parameters 317
_refine_ls_number_reflns 10178
_refine_ls_number_restraints 12
_refine_ls_R_factor_all 0.0662
_refine_ls_R_factor_gt 0.0493
_refine_ls_shift/su_max 0.0010641
_refine_ls_shift/su_mean 0.0000456
_refine_ls_structure_factor_coef Fsqd
_refine_ls_weighting_details
;
 Method= Modified Sheldrick 
 w=1/[\s^2^(F^2^) + ( 0.05P)^2^ +*****P] 
 ,where P=(max(Fo^2^,0) + 2Fc^2^)/3 
;
_refine_ls_weighting_scheme calc
_refine_ls_wR_factor_all 0.1338
_refine_ls_wR_factor_gt 0.1170
_refine_ls_wR_factor_ref 0.1338
_reflns_limit_h_max 15
_reflns_limit_h_min -16
_reflns_limit_k_max 19
_reflns_limit_k_min 0
_reflns_limit_l_max 33
_reflns_limit_l_min 0
_reflns_number_gt 8199
_reflns_number_total 10178
_reflns_threshold_expression I>2.0\s(I)
_oxford_diffrn_Wilson_B_factor 0.00
_oxford_diffrn_Wilson_scale 0.00
_oxford_refine_ls_r_factor_ref 0.0662
_oxford_refine_ls_scale 1.258(5)
_oxford_reflns_number_all 10178
_oxford_reflns_threshold_expression_ref I>-10.0\s(I)
_oxford_structure_analysis_title 'smrb10 in P 1 21/c 1'
_cod_data_source_file ic501963y_si_011.cif
_cod_data_source_block global
_cod_depositor_comments 'Adding full bibliography for 4341352--4341362.cif.'
_cod_original_sg_symbol_H-M 'P 1 21/c 1 '
_cod_original_formula_sum 'C12 H36 Ag2 Ba1 Cu2 I6 O6 S6'
_cod_database_code 4341359

loop_
_symmetry_equiv_pos_as_xyz
x,y,z
-x,-y,-z
-x,y+1/2,-z+1/2
x,-y+1/2,z+1/2

loop_
_atom_site_label
_atom_site_type_symbol
_atom_site_fract_x
_atom_site_fract_y
_atom_site_fract_z
_atom_site_U_iso_or_equiv
_atom_site_occupancy
_atom_site_adp_type
_atom_site_refinement_flags_posn
_atom_site_refinement_flags_adp
C1 C 0.6929(10) 0.5585(10) 0.2779(5) 0.0475 1.0000 Uani . .
C2 C 0.6068(15) 0.3949(9) 0.3070(6) 0.0627 1.0000 Uani . .
C3 C 0.2061(8) 0.4511(8) 0.3918(4) 0.0352 1.0000 Uani . .
C4 C 0.3335(9) 0.5809(7) 0.3485(4) 0.0311 1.0000 Uani . .
C5 C 0.9396(13) 0.6243(14) 0.3926(6) 0.0692 1.0000 Uani . U
C6 C 0.9523(13) 0.7436(13) 0.4748(7) 0.0699 1.0000 Uani . U
C7 C 0.2667(14) 0.8383(9) 0.5076(7) 0.0617 1.0000 Uani . .
C8 C 0.3247(16) 0.6654(13) 0.5447(7) 0.0857 1.0000 Uani . .
C9 C 0.7026(12) 0.8293(9) 0.6477(4) 0.0491 1.0000 Uani . .
C10 C 0.7889(11) 0.8834(11) 0.5580(6) 0.0566 1.0000 Uani . .
C11 C 0.5045(9) 0.8219(9) 0.3364(5) 0.0448 1.0000 Uani . .
C12 C 0.5375(12) 0.9355(8) 0.4263(6) 0.0518 1.0000 Uani . .
O1 O 0.6077(7) 0.5435(6) 0.3710(3) 0.0460 1.0000 Uani . .
O2 O 0.4112(5) 0.4963(4) 0.4443(2) 0.0238 1.0000 Uani . .
O3 O 0.8243(7) 0.5957(7) 0.4758(4) 0.0532 1.0000 Uani . .
O4 O 0.4051(6) 0.7332(5) 0.4582(3) 0.0367 1.0000 Uani . .
O5 O 0.6449(8) 0.7389(5) 0.5551(3) 0.0452 1.0000 Uani . .
O6 O 0.6647(6) 0.7841(5) 0.4188(3) 0.0341 1.0000 Uani . .
S1 S 0.6884(2) 0.49239(18) 0.33903(10) 0.0314 1.0000 Uani . .
S2 S 0.35402(19) 0.47125(16) 0.38571(9) 0.0244 1.0000 Uani . .
S3 S 0.9456(3) 0.6234(3) 0.46510(14) 0.0532 1.0000 Uani . U
S4 S 0.2923(2) 0.72554(18) 0.48061(11) 0.0321 1.0000 Uani . U
S5 S 0.6565(2) 0.83865(16) 0.57554(10) 0.0280 1.0000 Uani . .
S6 S 0.61900(19) 0.86660(15) 0.38431(9) 0.0241 1.0000 Uani . .
Cu1 Cu 0.74755(9) 0.95948(8) 0.34115(5) 0.0252 1.0000 Uani . .
Cu2 Cu 0.97346(9) 0.94809(8) 0.31899(5) 0.0252 1.0000 Uani . .
Ba1 Ba 0.59846(4) 0.62565(3) 0.46750(2) 0.0199 1.0000 Uani . .
I6 I 0.78869(5) 0.84044(4) 0.26456(3) 0.0296 1.0000 Uani . .
Ag2 Ag 1.02534(8) 0.79045(6) 0.24604(4) 0.0413 1.0000 Uani . .
I5 I 1.17518(6) 0.85780(5) 0.33686(3) 0.0371 1.0000 Uani . .
I3 I 0.98531(6) 1.08376(4) 0.24431(3) 0.0316 1.0000 Uani . .
Ag1 Ag 0.86115(8) 1.13231(7) 0.32861(4) 0.0448 1.0000 Uani . .
I4 I 0.93789(6) 1.30643(5) 0.36367(3) 0.0358 1.0000 Uani . .
I1 I 0.91901(5) 0.99597(5) 0.41931(2) 0.0290 1.0000 Uani . .
I2 I 0.62317(6) 1.11057(4) 0.31110(3) 0.0323 1.0000 Uani . .
H42 H 0.4076 0.6054 0.3425 0.0460 1.0000 Uiso R .
H43 H 0.2961 0.6265 0.3693 0.0459 1.0000 Uiso R .
H41 H 0.2864 0.5706 0.3135 0.0460 1.0000 Uiso R .
H33 H 0.1994 0.3944 0.4130 0.0530 1.0000 Uiso R .
H32 H 0.1762 0.5042 0.4101 0.0530 1.0000 Uiso R .
H31 H 0.1622 0.4437 0.3558 0.0531 1.0000 Uiso R .
H12 H 0.7272 0.6195 0.2870 0.0721 1.0000 Uiso R .
H11 H 0.6158 0.5672 0.2592 0.0719 1.0000 Uiso R .
H13 H 0.7382 0.5249 0.2542 0.0720 1.0000 Uiso R .
H21 H 0.5828 0.3544 0.3348 0.0950 1.0000 Uiso R .
H22 H 0.5397 0.4183 0.2837 0.0950 1.0000 Uiso R .
H23 H 0.6541 0.3592 0.2855 0.0951 1.0000 Uiso R .
H102 H 0.7859 0.8830 0.5188 0.0849 1.0000 Uiso R .
H101 H 0.8517 0.8439 0.5743 0.0850 1.0000 Uiso R .
H103 H 0.8008 0.9476 0.5713 0.0849 1.0000 Uiso R .
H91 H 0.6402 0.8057 0.6654 0.0740 1.0000 Uiso R .
H92 H 0.7670 0.7864 0.6543 0.0740 1.0000 Uiso R .
H93 H 0.7257 0.8906 0.6624 0.0740 1.0000 Uiso R .
H123 H 0.5896 0.9681 0.4537 0.0770 1.0000 Uiso R .
H122 H 0.4894 0.8940 0.4440 0.0769 1.0000 Uiso R .
H121 H 0.4911 0.9808 0.4039 0.0769 1.0000 Uiso R .
H111 H 0.5348 0.7787 0.3117 0.0669 1.0000 Uiso R .
H113 H 0.4504 0.7892 0.3556 0.0670 1.0000 Uiso R .
H112 H 0.4670 0.8737 0.3157 0.0670 1.0000 Uiso R .
H71 H 0.2447 0.8826 0.4781 0.0921 1.0000 Uiso R .
H73 H 0.2056 0.8334 0.5300 0.0920 1.0000 Uiso R .
H72 H 0.3363 0.8601 0.5299 0.0920 1.0000 Uiso R .
H82 H 0.3307 0.5983 0.5380 0.1260 1.0000 Uiso R .
H81 H 0.2635 0.6767 0.5663 0.1260 1.0000 Uiso R .
H83 H 0.3967 0.6884 0.5640 0.1260 1.0000 Uiso R .
H51 H 0.9069 0.5663 0.3768 0.1580 1.0000 Uiso R .
H52 H 0.8914 0.6769 0.3790 0.1580 1.0000 Uiso R .
H53 H 1.0159 0.6327 0.3827 0.1580 1.0000 Uiso R .
H61 H 0.9620 0.7583 0.5133 0.2430 1.0000 Uiso R .
H62 H 0.8796 0.7685 0.4576 0.2430 1.0000 Uiso R .
H63 H 1.0135 0.7729 0.4585 0.2429 1.0000 Uiso R .

loop_
_atom_site_aniso_label
_atom_site_aniso_U_11
_atom_site_aniso_U_22
_atom_site_aniso_U_33
_atom_site_aniso_U_23
_atom_site_aniso_U_13
_atom_site_aniso_U_12
C1 0.041(6) 0.072(8) 0.030(5) 0.016(5) 0.010(5) -0.009(6)
C2 0.100(12) 0.038(7) 0.044(7) -0.008(6) -0.008(7) -0.008(7)
C3 0.025(5) 0.044(6) 0.036(5) 0.013(4) 0.002(4) -0.011(4)
C4 0.038(5) 0.033(5) 0.022(4) 0.009(4) 0.003(4) -0.002(4)
C5 0.057(6) 0.109(8) 0.044(6) -0.009(6) 0.014(5) -0.010(6)
C6 0.053(6) 0.094(8) 0.062(7) 0.000(7) 0.004(6) 0.018(6)
C7 0.074(9) 0.044(7) 0.074(10) -0.016(7) 0.033(8) 0.018(7)
C8 0.089(12) 0.100(13) 0.079(11) 0.062(10) 0.051(10) 0.049(10)
C9 0.067(8) 0.055(7) 0.024(5) -0.014(5) 0.005(5) 0.005(6)
C10 0.045(7) 0.067(9) 0.058(8) 0.019(7) 0.008(6) -0.022(6)
C11 0.031(5) 0.062(7) 0.040(6) 0.016(5) -0.001(4) -0.017(5)
C12 0.063(8) 0.032(6) 0.070(9) 0.002(5) 0.043(7) 0.003(5)
O1 0.041(4) 0.061(5) 0.038(4) -0.030(4) 0.014(3) -0.015(4)
O2 0.027(3) 0.028(3) 0.015(3) 0.001(2) -0.002(2) -0.008(2)
O3 0.031(4) 0.081(6) 0.050(5) 0.018(5) 0.013(4) 0.001(4)
O4 0.039(4) 0.036(4) 0.038(4) 0.007(3) 0.015(3) 0.010(3)
O5 0.069(5) 0.031(4) 0.031(4) -0.010(3) -0.009(4) -0.003(4)
O6 0.033(4) 0.027(3) 0.043(4) 0.016(3) 0.004(3) -0.002(3)
S1 0.0383(13) 0.0330(12) 0.0213(11) -0.0010(9) -0.0009(9) 0.0073(10)
S2 0.0278(11) 0.0270(10) 0.0169(9) 0.0027(8) -0.0018(8) -0.0042(8)
S3 0.0361(14) 0.082(2) 0.0426(16) 0.0057(16) 0.0087(12) 0.0017(15)
S4 0.0328(12) 0.0327(12) 0.0327(12) -0.0028(10) 0.0109(10) -0.0022(10)
S5 0.0309(11) 0.0253(10) 0.0262(11) -0.0026(9) -0.0012(9) 0.0022(9)
S6 0.0251(10) 0.0218(10) 0.0266(11) 0.0047(8) 0.0074(8) -0.0007(8)
Cu1 0.0256(5) 0.0216(5) 0.0288(6) 0.0018(4) 0.0052(4) -0.0017(4)
Cu2 0.0228(5) 0.0283(5) 0.0247(5) 0.0026(4) 0.0043(4) 0.0058(4)
Ba1 0.0269(3) 0.0173(2) 0.0157(2) 0.00096(17) 0.00408(18) -0.00347(18)
I6 0.0282(3) 0.0282(3) 0.0337(3) -0.0104(2) 0.0089(2) -0.0064(2)
Ag2 0.0452(5) 0.0448(5) 0.0335(4) -0.0065(3) 0.0039(3) 0.0002(4)
I5 0.0292(3) 0.0393(4) 0.0399(4) -0.0009(3) -0.0046(3) 0.0047(3)
I3 0.0348(3) 0.0284(3) 0.0322(3) -0.0006(2) 0.0071(3) -0.0044(2)
Ag1 0.0423(5) 0.0419(5) 0.0520(5) -0.0071(4) 0.0128(4) -0.0093(4)
I4 0.0304(3) 0.0431(4) 0.0349(3) -0.0048(3) 0.0077(3) -0.0033(3)
I1 0.0283(3) 0.0380(3) 0.0202(3) 0.0001(2) 0.0014(2) -0.0016(2)
I2 0.0318(3) 0.0243(3) 0.0395(4) 0.0044(2) 0.0009(3) 0.0046(2)

loop_
_atom_type_symbol
_atom_type_scat_dispersion_real
_atom_type_scat_dispersion_imag
_atom_type_scat_Cromer_Mann_a1
_atom_type_scat_Cromer_Mann_b1
_atom_type_scat_Cromer_Mann_a2
_atom_type_scat_Cromer_Mann_b2
_atom_type_scat_Cromer_Mann_a3
_atom_type_scat_Cromer_Mann_b3
_atom_type_scat_Cromer_Mann_a4
_atom_type_scat_Cromer_Mann_b4
_atom_type_scat_Cromer_Mann_c
_atom_type_scat_source
C 0.0033 0.0016 2.3100 20.8439 1.0200 10.2075 1.5886 0.5687 0.8650 51.6512 0.2156 'International Tables Vol C 4.2.6.8 and 6.1.1.4'
H 0.0000 0.0000 0.4930 10.5109 0.3229 26.1257 0.1402 3.1424 0.0408 57.7998 0.0030 'International Tables Vol C 4.2.6.8 and 6.1.1.4'
O 0.0106 0.0060 3.0485 13.2771 2.2868 5.7011 1.5463 0.3239 0.8670 32.9089 0.2508 'International Tables Vol C 4.2.6.8 and 6.1.1.4'
S 0.1246 0.1234 6.9053 1.4679 5.2034 22.2151 1.4379 0.2536 1.5863 56.1720 0.8669 'International Tables Vol C 4.2.6.8 and 6.1.1.4'
Cu 0.3201 1.2651 13.3380 3.5828 7.1676 0.2470 5.6158 11.3966 1.6735 64.8126 1.1910 'International Tables Vol C 4.2.6.8 and 6.1.1.4'
I -0.4742 1.8119 20.1472 4.3470 18.9949 0.3814 7.5138 27.7660 2.2735 66.8776 4.0712 'International Tables Vol C 4.2.6.8 and 6.1.1.4'
Ba -0.3244 2.2819 20.3361 3.2160 19.2970 0.2756 10.8880 20.2073 2.6959 167.2020 2.7731 'International Tables Vol C 4.2.6.8 and 6.1.1.4'
Ag -0.8971 1.1015 19.2808 0.6446 16.6885 7.4726 4.8045 24.6605 1.0463 99.8156 5.1790 'International Tables Vol C 4.2.6.8 and 6.1.1.4'

loop_
_geom_angle_atom_site_label_1
_geom_angle_site_symmetry_1
_geom_angle_atom_site_label_2
_geom_angle_atom_site_label_3
_geom_angle_site_symmetry_3
_geom_angle
_geom_angle_publ_flag
S1 . C1 H12 . 109.4 no
S1 . C1 H11 . 109.4 no
H12 . C1 H11 . 109.3 no
S1 . C1 H13 . 109.7 no
H12 . C1 H13 . 109.5 no
H11 . C1 H13 . 109.5 no
S1 . C2 H21 . 109.6 no
S1 . C2 H22 . 109.8 no
H21 . C2 H22 . 109.3 no
S1 . C2 H23 . 109.4 no
H21 . C2 H23 . 109.2 no
H22 . C2 H23 . 109.6 no
S2 . C3 H33 . 109.4 no
S2 . C3 H32 . 109.7 no
H33 . C3 H32 . 109.3 no
S2 . C3 H31 . 109.7 no
H33 . C3 H31 . 109.4 no
H32 . C3 H31 . 109.4 no
S2 . C4 H42 . 109.1 no
S2 . C4 H43 . 110.0 no
H42 . C4 H43 . 109.2 no
S2 . C4 H41 . 110.1 no
H42 . C4 H41 . 109.3 no
H43 . C4 H41 . 109.2 no
S3 . C5 H51 . 110.9 no
S3 . C5 H52 . 107.0 no
H51 . C5 H52 . 109.6 no
S3 . C5 H53 . 110.2 no
H51 . C5 H53 . 109.5 no
H52 . C5 H53 . 109.6 no
S3 . C6 H61 . 110.3 no
S3 . C6 H62 . 106.2 no
H61 . C6 H62 . 109.2 no
S3 . C6 H63 . 112.9 no
H61 . C6 H63 . 109.1 no
H62 . C6 H63 . 109.0 no
S4 . C7 H71 . 110.0 no
S4 . C7 H73 . 109.2 no
H71 . C7 H73 . 109.5 no
S4 . C7 H72 . 109.1 no
H71 . C7 H72 . 109.6 no
H73 . C7 H72 . 109.4 no
S4 . C8 H82 . 109.2 no
S4 . C8 H81 . 109.0 no
H82 . C8 H81 . 109.5 no
S4 . C8 H83 . 109.8 no
H82 . C8 H83 . 109.6 no
H81 . C8 H83 . 109.7 no
S5 . C9 H91 . 109.4 no
S5 . C9 H92 . 109.5 no
H91 . C9 H92 . 109.4 no
S5 . C9 H93 . 109.8 no
H91 . C9 H93 . 109.4 no
H92 . C9 H93 . 109.2 no
S5 . C10 H102 . 109.3 no
S5 . C10 H101 . 109.5 no
H102 . C10 H101 . 109.4 no
S5 . C10 H103 . 109.8 no
H102 . C10 H103 . 109.1 no
H101 . C10 H103 . 109.6 no
S6 . C11 H111 . 109.5 no
S6 . C11 H113 . 109.4 no
H111 . C11 H113 . 109.5 no
S6 . C11 H112 . 109.2 no
H111 . C11 H112 . 109.3 no
H113 . C11 H112 . 109.9 no
S6 . C12 H123 . 109.1 no
S6 . C12 H122 . 109.0 no
H123 . C12 H122 . 109.4 no
S6 . C12 H121 . 109.5 no
H123 . C12 H121 . 109.7 no
H122 . C12 H121 . 110.2 no
S1 . O1 Ba1 . 142.0(5) yes
S2 . O2 Ba1 . 123.7(3) yes
S3 . O3 Ba1 . 152.0(6) yes
S4 . O4 Ba1 . 134.0(4) yes
S5 . O5 Ba1 . 146.2(5) yes
S6 . O6 Ba1 . 142.6(4) yes
C2 . S1 C1 . 96.2(6) yes
C2 . S1 O1 . 105.3(6) yes
C1 . S1 O1 . 106.8(6) yes
C4 . S2 C3 . 96.8(5) yes
C4 . S2 O2 . 106.8(4) yes
C3 . S2 O2 . 104.9(4) yes
C5 . S3 C6 . 97.3(8) yes
C5 . S3 O3 . 105.6(6) yes
C6 . S3 O3 . 104.8(7) yes
C8 . S4 C7 . 97.0(8) yes
C8 . S4 O4 . 105.6(6) yes
C7 . S4 O4 . 106.1(6) yes
C9 . S5 C10 . 96.6(7) yes
C9 . S5 O5 . 105.4(5) yes
C10 . S5 O5 . 107.1(6) yes
C12 . S6 C11 . 99.4(7) yes
C12 . S6 O6 . 105.9(5) yes
C11 . S6 O6 . 106.1(5) yes
C12 . S6 Cu1 . 112.6(4) yes
C11 . S6 Cu1 . 111.6(4) yes
O6 . S6 Cu1 . 119.2(3) yes
S6 . Cu1 Cu2 . 137.87(7) yes
S6 . Cu1 I6 . 99.30(7) yes
Cu2 . Cu1 I6 . 62.95(4) yes
S6 . Cu1 Ag1 . 150.70(8) yes
Cu2 . Cu1 Ag1 . 63.33(4) yes
I6 . Cu1 Ag1 . 109.80(5) yes
S6 . Cu1 I1 . 104.46(7) yes
Cu2 . Cu1 I1 . 60.31(4) yes
I6 . Cu1 I1 . 116.94(5) yes
Ag1 . Cu1 I1 . 65.57(4) yes
S6 . Cu1 I2 . 102.33(7) yes
Cu2 . Cu1 I2 . 119.78(5) yes
I6 . Cu1 I2 . 117.93(5) yes
Ag1 . Cu1 I2 . 61.22(3) yes
I1 . Cu1 I2 . 112.52(4) yes
Cu1 . Cu2 I6 . 55.74(3) yes
Cu1 . Cu2 Ag2 . 116.27(5) yes
I6 . Cu2 Ag2 . 61.27(3) yes
Cu1 . Cu2 I5 . 147.26(5) yes
I6 . Cu2 I5 . 115.07(4) yes
Ag2 . Cu2 I5 . 59.37(3) yes
Cu1 . Cu2 I3 . 103.69(4) yes
I6 . Cu2 I3 . 99.77(4) yes
Ag2 . Cu2 I3 . 94.92(4) yes
I5 . Cu2 I3 . 108.98(4) yes
Cu1 . Cu2 Ag1 . 58.92(3) yes
I6 . Cu2 Ag1 . 101.08(4) yes
Ag2 . Cu2 Ag1 . 147.36(5) yes
I5 . Cu2 Ag1 . 143.71(5) yes
I3 . Cu2 Ag1 . 59.24(3) yes
Cu1 . Cu2 I1 . 57.08(4) yes
I6 . Cu2 I1 . 107.59(4) yes
Ag2 . Cu2 I1 . 145.83(5) yes
I5 . Cu2 I1 . 106.53(4) yes
I3 . Cu2 I1 . 119.21(5) yes
Ag1 . Cu2 I1 . 62.76(3) yes
O3 . Ba1 O1 . 80.5(3) yes
O3 . Ba1 O4 . 155.1(3) yes
O1 . Ba1 O4 . 107.9(3) yes
O3 . Ba1 O2 . 130.0(3) yes
O1 . Ba1 O2 . 70.7(2) yes
O4 . Ba1 O2 . 74.4(2) yes
O3 . Ba1 O6 . 79.7(2) yes
O1 . Ba1 O6 . 85.1(3) yes
O4 . Ba1 O6 . 77.8(2) yes
O2 . Ba1 O6 . 134.61(19) yes
O3 . Ba1 O5 . 86.9(3) yes
O1 . Ba1 O5 . 161.9(3) yes
O4 . Ba1 O5 . 78.8(3) yes
O2 . Ba1 O5 . 127.4(2) yes
O6 . Ba1 O5 . 80.0(2) yes
Cu2 . I6 Cu1 . 61.31(4) yes
Cu2 . I6 Ag2 . 61.89(3) yes
Cu1 . I6 Ag2 . 122.36(4) yes
Ag1 3_745 Ag2 I6 . 135.21(4) yes
Ag1 3_745 Ag2 I3 3_745 52.77(3) yes
I6 . Ag2 I3 3_745 99.98(3) yes
Ag1 3_745 Ag2 Cu2 . 167.92(4) yes
I6 . Ag2 Cu2 . 56.84(3) yes
I3 3_745 Ag2 Cu2 . 132.90(4) yes
Ag1 3_745 Ag2 I4 3_745 52.21(3) yes
I6 . Ag2 I4 3_745 113.82(4) yes
I3 3_745 Ag2 I4 3_745 99.92(3) yes
Cu2 . Ag2 I4 3_745 126.41(4) yes
Ag1 3_745 Ag2 I5 . 114.72(4) yes
I6 . Ag2 I5 . 106.92(3) yes
I3 3_745 Ag2 I5 . 107.55(4) yes
Cu2 . Ag2 I5 . 54.83(3) yes
I4 3_745 Ag2 I5 . 125.20(4) yes
Ag2 . I5 Cu2 . 65.80(3) yes
Ag2 3_755 I3 Cu2 . 130.59(4) yes
Ag2 3_755 I3 Ag1 . 70.23(3) yes
Cu2 . I3 Ag1 . 65.17(3) yes
Ag2 3_755 Ag1 Cu2 . 109.55(4) yes
Ag2 3_755 Ag1 I3 . 57.00(3) yes
Cu2 . Ag1 I3 . 55.59(3) yes
Ag2 3_755 Ag1 Cu1 . 152.08(5) yes
Cu2 . Ag1 Cu1 . 57.75(4) yes
I3 . Ag1 Cu1 . 99.97(4) yes
Ag2 3_755 Ag1 I4 . 54.66(3) yes
Cu2 . Ag1 I4 . 133.97(4) yes
I3 . Ag1 I4 . 105.99(4) yes
Cu1 . Ag1 I4 . 152.79(5) yes
Ag2 3_755 Ag1 I1 . 142.83(4) yes
Cu2 . Ag1 I1 . 55.02(3) yes
I3 . Ag1 I1 . 108.35(4) yes
Cu1 . Ag1 I1 . 54.16(3) yes
I4 . Ag1 I1 . 108.59(4) yes
Ag2 3_755 Ag1 I2 . 117.67(4) yes
Cu2 . Ag1 I2 . 109.93(4) yes
I3 . Ag1 I2 . 118.42(4) yes
Cu1 . Ag1 I2 . 56.07(3) yes
I4 . Ag1 I2 . 115.44(4) yes
I1 . Ag1 I2 . 99.43(3) yes
Ag2 3_755 I4 Ag1 . 73.14(3) yes
Ag1 . I1 Cu2 . 62.22(3) yes
Ag1 . I1 Cu1 . 60.27(3) yes
Cu2 . I1 Cu1 . 62.61(4) yes
Ag1 . I2 Cu1 . 62.71(3) yes

loop_
_geom_bond_atom_site_label_1
_geom_bond_atom_site_label_2
_geom_bond_site_symmetry_2
_geom_bond_distance
_geom_bond_publ_flag
C1 S1 . 1.772(11) yes
C1 H12 . 0.960 no
C1 H11 . 0.958 no
C1 H13 . 0.962 no
C2 S1 . 1.786(13) yes
C2 H21 . 0.959 no
C2 H22 . 0.961 no
C2 H23 . 0.959 no
C3 S2 . 1.777(9) yes
C3 H33 . 0.961 no
C3 H32 . 0.961 no
C3 H31 . 0.963 no
C4 S2 . 1.791(9) yes
C4 H42 . 0.962 no
C4 H43 . 0.960 no
C4 H41 . 0.963 no
C5 S3 . 1.771(14) yes
C5 H51 . 0.959 no
C5 H52 . 0.960 no
C5 H53 . 0.962 no
C6 S3 . 1.708(18) yes
C6 H61 . 0.958 no
C6 H62 . 0.958 no
C6 H63 . 0.959 no
C7 S4 . 1.759(12) yes
C7 H71 . 0.962 no
C7 H73 . 0.961 no
C7 H72 . 0.963 no
C8 S4 . 1.778(14) yes
C8 H82 . 0.961 no
C8 H81 . 0.963 no
C8 H83 . 0.961 no
C9 S5 . 1.780(11) yes
C9 H91 . 0.958 no
C9 H92 . 0.960 no
C9 H93 . 0.958 no
C10 S5 . 1.777(12) yes
C10 H102 . 0.958 no
C10 H101 . 0.961 no
C10 H103 . 0.963 no
C11 S6 . 1.767(11) yes
C11 H111 . 0.959 no
C11 H113 . 0.958 no
C11 H112 . 0.958 no
C12 S6 . 1.783(11) yes
C12 H123 . 0.957 no
C12 H122 . 0.955 no
C12 H121 . 0.958 no
O1 S1 . 1.492(8) yes
O1 Ba1 . 2.650(7) yes
O2 S2 . 1.538(6) yes
O2 Ba1 . 2.838(6) yes
O3 S3 . 1.526(8) yes
O3 Ba1 . 2.649(8) yes
O4 S4 . 1.501(7) yes
O4 Ba1 . 2.700(7) yes
O5 S5 . 1.490(7) yes
O5 Ba1 . 2.668(7) yes
O6 S6 . 1.489(7) yes
O6 Ba1 . 2.693(6) yes
S6 Cu1 . 2.351(2) yes
Cu1 Cu2 . 2.7711(15) yes
Cu1 I6 . 2.6106(13) yes
Cu1 Ag1 . 2.8062(14) yes
Cu1 I1 . 2.6198(13) yes
Cu1 I2 . 2.6199(13) yes
Cu2 I6 . 2.8134(13) yes
Cu2 Ag2 . 2.9644(14) yes
Cu2 I5 . 2.6567(13) yes
Cu2 I3 . 2.6618(13) yes
Cu2 Ag1 . 2.9279(14) yes
Cu2 I1 . 2.7113(13) yes
I6 Ag2 . 2.9472(11) yes
Ag2 Ag1 3_745 3.2766(13) yes
Ag2 I3 3_745 2.9202(11) yes
Ag2 I4 3_745 2.7929(11) yes
Ag2 I5 . 2.7968(11) yes
I3 Ag1 . 2.7723(11) yes
Ag1 I4 . 2.7056(11) yes
Ag1 I1 . 2.9423(12) yes
Ag1 I2 . 2.7675(11) yes

loop_
_geom_hbond_atom_site_label_D
_geom_hbond_atom_site_label_H
_geom_hbond_atom_site_label_A
_geom_hbond_angle_DHA
_geom_hbond_distance_DH
_geom_hbond_distance_HA
_geom_hbond_distance_DA
_geom_hbond_publ_flag
C4 H42 O1 131.00 0.962 2.498 3.214(19) yes
C12 H122 O4 152.00 0.955 2.510 3.381(19) yes
C6 H62 O6 162.00 0.958 2.565 3.490(19) yes
